data_2200205
loop_
_publ_author_name
'Paix\~ao, J. A.'
'Andrade, L. C. R.'
'de Almeida, M. J.'
'Tavares da Silva, E. J.'
'Fernandes Roleira, F. M.'
'S\'a e Melo, M. L.'
'Campos Neves, A. S.'

_publ_section_title
;
 5\a-Androst-3-en-17-one
;
_journal_issue 2
_journal_name_full 'Acta Crystallographica Section E'
_journal_page_first o189
_journal_page_last o191
_journal_paper_doi 10.1107/S1600536801001726
_journal_volume 57
_journal_year 2001
_chemical_formula_moiety 'C19 H28 O'
_chemical_formula_sum 'C19 H28 O'
_chemical_formula_weight 272.41
_chemical_melting_point 399
_chemical_name_systematic
;
5\a-androst-3-en-one
;
_space_group_IT_number 19
_symmetry_cell_setting orthorhombic
_symmetry_space_group_name_Hall 'P 2ac 2ab'
_symmetry_space_group_name_H-M 'P 21 21 21'
_audit_creation_method SHELXL-97
_cell_angle_alpha 90.00
_cell_angle_beta 90.00
_cell_angle_gamma 90.00
_cell_formula_units_Z 4
_cell_length_a 6.451(3)
_cell_length_b 9.2109(9)
_cell_length_c 26.558(8)
_cell_measurement_reflns_used 25
_cell_measurement_temperature 293(2)
_cell_measurement_theta_max 10.28
_cell_measurement_theta_min 5.89
_cell_volume 1578.1(9)
_computing_cell_refinement 'CAD-4 Software'
_computing_data_collection 'CAD-4 Software (Enraf-Nonius, 1989)'
_computing_data_reduction 'PLATON (Spek, 1995)'
_computing_molecular_graphics 'ORTEPII (Johnson, 1976)'
_computing_publication_material SHELXL97
_computing_structure_refinement 'SHELXL97 (Sheldrick, 1997)'
_computing_structure_solution 'SHELXS97 (Sheldrick, 1997)'
_diffrn_ambient_temperature 293(2)
_diffrn_measured_fraction_theta_full .988
_diffrn_measured_fraction_theta_max .988
_diffrn_measurement_device_type 'Enraf-Nonius CAD-4'
_diffrn_measurement_method 'profile data from \w-2\q'
_diffrn_radiation_monochromator graphite
_diffrn_radiation_source 'fine-focus sealed tube'
_diffrn_radiation_type MoK\a
_diffrn_radiation_wavelength .71073
_diffrn_reflns_av_R_equivalents .0475
_diffrn_reflns_av_sigmaI/netI .0271
_diffrn_reflns_limit_h_max 8
_diffrn_reflns_limit_h_min 0
_diffrn_reflns_limit_k_max 11
_diffrn_reflns_limit_k_min 0
_diffrn_reflns_limit_l_max 34
_diffrn_reflns_limit_l_min -34
_diffrn_reflns_number 3713
_diffrn_reflns_theta_full 27.47
_diffrn_reflns_theta_max 27.47
_diffrn_reflns_theta_min 3.07
_diffrn_standards_decay_% 1.4
_diffrn_standards_interval_time 180
_diffrn_standards_number 3
_exptl_absorpt_coefficient_mu .068
_exptl_absorpt_correction_type none
_exptl_crystal_colour colourless
_exptl_crystal_density_diffrn 1.147
_exptl_crystal_density_method 'not measured'
_exptl_crystal_description block
_exptl_crystal_F_000 600
_exptl_crystal_size_max .50
_exptl_crystal_size_mid .45
_exptl_crystal_size_min .30
_refine_diff_density_max .186
_refine_diff_density_min -.137
_refine_ls_extinction_coef .0101(18)
_refine_ls_extinction_method SHELXL97
_refine_ls_goodness_of_fit_ref 1.068
_refine_ls_hydrogen_treatment constr
_refine_ls_matrix_type full
_refine_ls_number_parameters 184
_refine_ls_number_reflns 2091
_refine_ls_number_restraints 0
_refine_ls_restrained_S_all 1.068
_refine_ls_R_factor_all .0675
_refine_ls_R_factor_gt .0402
_refine_ls_shift/su_max .000
_refine_ls_shift/su_mean .000
_refine_ls_structure_factor_coef Fsqd
_refine_ls_weighting_details 'calc w = 1/[\s^2^(Fo^2^)+(0.0409P)^2^+0.3113P] where P = (Fo^2^+2Fc^2^)/3'
_refine_ls_weighting_scheme calc
_refine_ls_wR_factor_ref .1094
_reflns_number_gt 1607
_reflns_number_total 2091
_reflns_threshold_expression I>2\s(I)
_cod_data_source_file ob6025.cif
_cod_data_source_block I
_cod_original_cell_volume 1578.0(10)
_cod_database_code 2200205
_cod_database_fobs_code 2200205

loop_
_symmetry_equiv_pos_as_xyz
'x, y, z'
'-x+1/2, -y, z+1/2'
'x+1/2, -y+1/2, -z'
'-x, y+1/2, -z+1/2'

loop_
_atom_site_label
_atom_site_fract_x
_atom_site_fract_y
_atom_site_fract_z
_atom_site_U_iso_or_equiv
_atom_site_adp_type
_atom_site_calc_flag
_atom_site_refinement_flags
_atom_site_occupancy
_atom_site_disorder_assembly
_atom_site_disorder_group
_atom_site_type_symbol
C10 .6580(3) .2096(2) .14778(8) .0427(5) Uani d . 1 . . C
C9 .6231(3) .3395(2) .11206(7) .0385(5) Uani d . 1 . . C
H9 .7608 .3811 .1060 .046 Uiso calc R 1 . . H
C8 .4948(3) .4618(2) .13743(7) .0393(5) Uani d . 1 . . C
H8 .3571 .4232 .1454 .047 Uiso calc R 1 . . H
C14 .4689(3) .5861(2) .10079(8) .0409(5) Uani d . 1 . . C
H14 .6093 .6185 .0924 .049 Uiso calc R 1 . . H
O17 .3318(3) .7081(2) -.01963(7) .0666(5) Uani d . 1 . . O
C11 .5378(4) .2990(3) .05997(8) .0529(6) Uani d . 1 . . C
H11A .6332 .2321 .0439 .063 Uiso calc R 1 . . H
H11B .4065 .2491 .0642 .063 Uiso calc R 1 . . H
C12 .5052(4) .4294(3) .02541(8) .0529(6) Uani d . 1 . . C
H12A .6381 .4728 .0173 .063 Uiso calc R 1 . . H
H12B .4411 .3978 -.0058 .063 Uiso calc R 1 . . H
C13 .3683(3) .5408(2) .05079(9) .0425(5) Uani d . 1 . . C
C1 .8088(4) .0984(3) .12457(10) .0603(7) Uani d . 1 . . C
H1A .7487 .0600 .0938 .072 Uiso calc R 1 . . H
H1B .9370 .1472 .1157 .072 Uiso calc R 1 . . H
C7 .5983(4) .5102(3) .18674(8) .0545(6) Uani d . 1 . . C
H7A .7290 .5573 .1791 .065 Uiso calc R 1 . . H
H7B .5101 .5805 .2035 .065 Uiso calc R 1 . . H
C5 .7657(4) .2681(3) .19566(9) .0517(6) Uani d . 1 . . C
H5 .8918 .3172 .1841 .062 Uiso calc R 1 . . H
C6 .6376(4) .3829(3) .22207(9) .0593(7) Uani d . 1 . . C
H6A .7104 .4166 .2518 .071 Uiso calc R 1 . . H
H6B .5064 .3415 .2327 .071 Uiso calc R 1 . . H
C15 .3490(4) .7228(2) .11589(9) .0545(6) Uani d . 1 . . C
H15A .4267 .7807 .1399 .065 Uiso calc R 1 . . H
H15B .2151 .6985 .1302 .065 Uiso calc R 1 . . H
C17 .3420(4) .6876(3) .02537(9) .0510(6) Uani d . 1 . . C
C16 .3250(4) .8025(3) .06524(10) .0602(7) Uani d . 1 . . C
H16A .1914 .8506 .0634 .072 Uiso calc R 1 . . H
H16B .4333 .8746 .0612 .072 Uiso calc R 1 . . H
C19 .4529(4) .1326(3) .16007(10) .0581(7) Uani d . 1 . . C
H19A .4771 .0587 .1849 .087 Uiso calc R 1 . . H
H19B .3982 .0890 .1300 .087 Uiso calc R 1 . . H
H19C .3553 .2019 .1730 .087 Uiso calc R 1 . . H
C2 .8573(5) -.0278(3) .16035(12) .0771(9) Uani d . 1 . . C
H2A .7473 -.0993 .1579 .093 Uiso calc R 1 . . H
H2B .9850 -.0739 .1496 .093 Uiso calc R 1 . . H
C4 .8364(4) .1486(3) .22969(10) .0643(7) Uani d . 1 . . C
H4 .8508 .1685 .2638 .077 Uiso calc R 1 . . H
C3 .8790(5) .0169(3) .21371(13) .0763(9) Uani d . 1 . . C
H3 .9249 -.0515 .2370 .092 Uiso calc R 1 . . H
C18 .1442(4) .4843(3) .05704(10) .0573(6) Uani d . 1 . . C
H18A .1442 .4015 .0789 .086 Uiso calc R 1 . . H
H18B .0900 .4571 .0247 .086 Uiso calc R 1 . . H
H18C .0593 .5594 .0713 .086 Uiso calc R 1 . . H

loop_
_atom_site_aniso_label
_atom_site_aniso_U_11
_atom_site_aniso_U_22
_atom_site_aniso_U_33
_atom_site_aniso_U_12
_atom_site_aniso_U_13
_atom_site_aniso_U_23
C10 .0427(11) .0411(10) .0445(11) .0074(11) .0047(10) .0025(10)
C9 .0371(10) .0419(10) .0366(11) -.0005(9) .0036(8) -.0015(9)
C8 .0393(11) .0419(11) .0368(10) .0019(10) .0022(9) -.0021(9)
C14 .0398(10) .0392(11) .0438(11) -.0015(9) -.0001(9) -.0023(9)
O17 .0621(11) .0817(12) .0559(10) -.0006(12) -.0048(9) .0239(10)
C11 .0679(15) .0473(12) .0434(12) .0098(12) -.0031(11) -.0102(11)
C12 .0597(14) .0639(15) .0350(11) .0082(13) -.0017(11) -.0041(11)
C13 .0380(10) .0476(12) .0419(11) -.0019(10) -.0023(9) .0027(10)
C1 .0600(15) .0533(14) .0675(17) .0163(13) .0070(13) -.0002(13)
C7 .0661(15) .0548(13) .0428(12) .0099(13) -.0057(11) -.0125(11)
C5 .0470(12) .0619(15) .0461(13) .0080(12) -.0024(10) .0029(12)
C6 .0651(15) .0713(16) .0414(12) .0161(15) -.0062(11) -.0055(12)
C15 .0635(14) .0432(11) .0567(14) .0080(13) -.0057(13) -.0031(11)
C17 .0383(11) .0587(14) .0560(14) -.0028(12) -.0028(10) .0145(12)
C16 .0617(15) .0475(12) .0713(17) .0028(13) -.0037(13) .0102(12)
C19 .0553(14) .0516(13) .0675(16) -.0047(12) .0032(12) .0098(13)
C2 .0759(18) .0558(16) .100(2) .0239(16) .0069(18) .0109(16)
C4 .0510(14) .0833(19) .0585(15) .0116(15) -.0061(12) .0173(15)
C3 .0649(18) .0768(19) .087(2) .0214(17) -.0020(16) .0279(18)
C18 .0432(12) .0585(14) .0703(16) -.0097(12) -.0073(12) .0062(13)

loop_
_atom_type_symbol
_atom_type_description
_atom_type_scat_dispersion_real
_atom_type_scat_dispersion_imag
_atom_type_scat_source
C C .0033 .0016 'International Tables Vol C Tables 4.2.6.8 and 6.1.1.4'
O O .0106 .0060 'International Tables Vol C Tables 4.2.6.8 and 6.1.1.4'
H H .0000 .0000 'International Tables Vol C Tables 4.2.6.8 and 6.1.1.4'

loop_
_geom_angle_atom_site_label_1
_geom_angle_atom_site_label_2
_geom_angle_atom_site_label_3
_geom_angle
C19 C10 C1 108.74(19)
C19 C10 C9 111.30(18)
C1 C10 C9 111.19(18)
C19 C10 C5 111.9(2)
C1 C10 C5 106.08(19)
C9 C10 C5 107.50(18)
C11 C9 C10 114.68(17)
C11 C9 C8 112.11(17)
C10 C9 C8 111.93(16)
C14 C8 C7 112.17(18)
C14 C8 C9 109.21(16)
C7 C8 C9 110.41(18)
C8 C14 C15 120.66(18)
C8 C14 C13 113.46(17)
C15 C14 C13 103.65(18)
C12 C11 C9 113.58(18)
C13 C12 C11 110.26(18)
C12 C13 C17 118.1(2)
C12 C13 C14 108.83(18)
C17 C13 C14 100.96(18)
C12 C13 C18 111.4(2)
C17 C13 C18 104.05(18)
C14 C13 C18 113.20(19)
C2 C1 C10 112.6(2)
C6 C7 C8 112.0(2)
C4 C5 C6 113.6(2)
C4 C5 C10 112.2(2)
C6 C5 C10 112.28(19)
C5 C6 C7 110.0(2)
C14 C15 C16 102.37(19)
O17 C17 C16 125.6(2)
O17 C17 C13 125.7(2)
C16 C17 C13 108.75(19)
C17 C16 C15 105.82(19)
C3 C2 C1 113.7(2)
C3 C4 C5 123.2(3)
C4 C3 C2 123.0(3)

loop_
_geom_bond_atom_site_label_1
_geom_bond_atom_site_label_2
_geom_bond_site_symmetry_2
_geom_bond_distance
_geom_bond_publ_flag
C10 C19 . 1.536(3) ?
C10 C1 . 1.542(3) ?
C10 C9 . 1.544(3) ?
C10 C5 . 1.546(3) ?
C9 C11 . 1.535(3) ?
C9 C8 . 1.552(3) ?
C8 C14 . 1.511(3) ?
C8 C7 . 1.536(3) ?
C14 C15 . 1.531(3) ?
C14 C13 . 1.536(3) ?
O17 C17 . 1.212(3) yes
C11 C12 . 1.526(3) ?
C12 C13 . 1.512(3) ?
C13 C17 . 1.520(3) ?
C13 C18 . 1.545(3) ?
C1 C2 . 1.533(4) ?
C7 C6 . 1.523(3) ?
C5 C4 . 1.496(3) yes
C5 C6 . 1.514(3) ?
C15 C16 . 1.540(3) ?
C17 C16 . 1.501(4) ?
C2 C3 . 1.482(4) yes
C4 C3 . 1.315(4) yes

loop_
_cod_related_entry_id
_cod_related_entry_database
_cod_related_entry_code
1 ChemSpider 9982502
